data_4023902
loop_
_publ_author_name
'Douglass F. Taber'
'James F. Berry'
'Timothy J. Martin'

_publ_section_title
;
 Convenient Synthetic Route to an Enantiomerically
 Pure FMOC \a-Amino Acid
;
_journal_name_full 'Journal of Organic Chemistry'
_journal_page_first 9334
_journal_page_last 9339
_journal_paper_doi 10.1021/jo801781v
_journal_volume 73
_journal_year 2008
_chemical_absolute_configuration syn
_chemical_formula_sum 'C27 H37 N O4'
_chemical_formula_weight 439.58
_chemical_name_systematic
;
 ?
;
_space_group_IT_number 19
_symmetry_cell_setting orthorhombic
_symmetry_space_group_name_Hall 'P 2ac 2ab'
_symmetry_space_group_name_H-M 'P 21 21 21'
_atom_sites_solution_hydrogens geom
_atom_sites_solution_primary direct
_atom_sites_solution_secondary difmap
_audit_creation_method SHELXL-97
_cell_angle_alpha 90.00
_cell_angle_beta 90.00
_cell_angle_gamma 90.00
_cell_formula_units_Z 8
_cell_length_a 8.9746(17)
_cell_length_b 21.820(4)
_cell_length_c 24.890(5)
_cell_measurement_reflns_used 971
_cell_measurement_temperature 120(2)
_cell_measurement_theta_max 19.58
_cell_measurement_theta_min 2.41
_cell_volume 4874.3(16)
_computing_cell_refinement 'SAINT (Bruker, 2002)'
_computing_data_collection 'SMART (Bruker, 2002)'
_computing_data_reduction SAINT
_computing_molecular_graphics 'SHELXTL (Sheldrick, 2001)'
_computing_publication_material 'SHELXTL (Sheldrick, 2001)'
_computing_structure_refinement 'SHELXL-97 (Sheldrick, 1997)'
_computing_structure_solution 'SHELXS-97 (Sheldrick, 1990)'
_diffrn_ambient_temperature 120(2)
_diffrn_detector_area_resol_mean 836.6
_diffrn_measured_fraction_theta_full 1.000
_diffrn_measured_fraction_theta_max 0.945
_diffrn_measurement_device_type 'Bruker AXS APEX diffractometer'
_diffrn_measurement_method \w
_diffrn_radiation_monochromator graphite
_diffrn_radiation_source 'fine-focus sealed tube'
_diffrn_radiation_type MoK\a
_diffrn_radiation_wavelength 0.71073
_diffrn_reflns_av_R_equivalents 0.0000
_diffrn_reflns_av_sigmaI/netI 0.0424
_diffrn_reflns_limit_h_max 11
_diffrn_reflns_limit_h_min 0
_diffrn_reflns_limit_k_max 29
_diffrn_reflns_limit_k_min 0
_diffrn_reflns_limit_l_max 33
_diffrn_reflns_limit_l_min 0
_diffrn_reflns_number 6324
_diffrn_reflns_theta_full 25.00
_diffrn_reflns_theta_max 28.29
_diffrn_reflns_theta_min 1.64
_diffrn_standards_decay_% 1
_diffrn_standards_interval_count 0
_diffrn_standards_interval_time 0
_diffrn_standards_number 0
_exptl_absorpt_coefficient_mu 0.079
_exptl_absorpt_correction_T_max 0.9700
_exptl_absorpt_correction_T_min 0.9674
_exptl_absorpt_correction_type multi-scan
_exptl_absorpt_process_details 'SADABS (Sheldrick, 2003)'
_exptl_crystal_colour colorless
_exptl_crystal_density_diffrn 1.198
_exptl_crystal_density_method 'not measured'
_exptl_crystal_description block
_exptl_crystal_F_000 1904
_exptl_crystal_size_max 0.42
_exptl_crystal_size_mid 0.40
_exptl_crystal_size_min 0.39
_refine_diff_density_max 0.237
_refine_diff_density_min -0.208
_refine_diff_density_rms 0.042
_refine_ls_extinction_method none
_refine_ls_goodness_of_fit_ref 1.045
_refine_ls_hydrogen_treatment constr
_refine_ls_matrix_type full
_refine_ls_number_parameters 587
_refine_ls_number_reflns 6324
_refine_ls_number_restraints 0
_refine_ls_restrained_S_all 1.045
_refine_ls_R_factor_all 0.0628
_refine_ls_R_factor_gt 0.0470
_refine_ls_shift/su_max 0.000
_refine_ls_shift/su_mean 0.000
_refine_ls_structure_factor_coef Fsqd
_refine_ls_weighting_details 'calc w=1/[\s^2^(Fo^2^)+(0.0603P)^2^] where P=(Fo^2^+2Fc^2^)/3'
_refine_ls_weighting_scheme calc
_refine_ls_wR_factor_gt 0.1003
_refine_ls_wR_factor_ref 0.1051
_reflns_number_gt 5113
_reflns_number_total 6324
_reflns_threshold_expression >2sigma(I)
_cod_data_source_file jo801781v_si_004.cif
_cod_data_source_block dout024a
_cod_depositor_comments
;
The following automatic conversions were performed:
'_symmetry_cell_setting' value 'Orthorhombic' changed to 'orthorhombic'
according to '/home/saulius/struct/CIF-dictionaries/cif_core.dic'
dictionary named 'cif_core.dic' version 2.4.1 from 2010-06-29.

Automatic conversion script
Id: cif_fix_enum 1527 2010-12-29 10:47:43Z saulius 
;
_cod_database_code 4023902

loop_
_symmetry_equiv_pos_as_xyz
'x, y, z'
'-x+1/2, -y, z+1/2'
'-x, y+1/2, -z+1/2'
'x+1/2, -y+1/2, -z'

loop_
_atom_site_label
_atom_site_type_symbol
_atom_site_fract_x
_atom_site_fract_y
_atom_site_fract_z
_atom_site_U_iso_or_equiv
_atom_site_adp_type
_atom_site_occupancy
_atom_site_symmetry_multiplicity
_atom_site_calc_flag
_atom_site_refinement_flags
_atom_site_disorder_assembly
_atom_site_disorder_group
C1 C 0.5894(2) 0.29702(10) 0.29679(9) 0.0257(5) Uani 1 1 d . . .
H1A H 0.6452 0.3364 0.2931 0.031 Uiso 1 1 calc R . .
C2 C 0.4294(3) 0.30857(11) 0.27670(10) 0.0317(5) Uani 1 1 d . . .
H2A H 0.3702 0.2706 0.2810 0.038 Uiso 1 1 calc R . .
H2B H 0.3828 0.3408 0.2990 0.038 Uiso 1 1 calc R . .
C3 C 0.4256(3) 0.32823(10) 0.21810(10) 0.0313(5) Uani 1 1 d . . .
H3A H 0.4810 0.3672 0.2139 0.038 Uiso 1 1 calc R . .
H3B H 0.3211 0.3355 0.2071 0.038 Uiso 1 1 calc R . .
C4 C 0.4946(3) 0.27942(10) 0.18184(9) 0.0274(5) Uani 1 1 d . . .
H4A H 0.4368 0.2406 0.1863 0.033 Uiso 1 1 calc R . .
C5 C 0.6538(2) 0.26802(10) 0.20042(9) 0.0276(5) Uani 1 1 d . . .
H5A H 0.6976 0.2346 0.1787 0.033 Uiso 1 1 calc R . .
H5B H 0.7136 0.3055 0.1942 0.033 Uiso 1 1 calc R . .
C6 C 0.6627(2) 0.25087(9) 0.25948(9) 0.0234(5) Uani 1 1 d . . .
H6A H 0.6170 0.2096 0.2651 0.028 Uiso 1 1 calc R . .
C7 C 0.5958(3) 0.27846(10) 0.35636(9) 0.0296(5) Uani 1 1 d . . .
H7A H 0.7032 0.2785 0.3672 0.036 Uiso 1 1 calc R . .
C8 C 0.5355(3) 0.21381(11) 0.36679(10) 0.0365(6) Uani 1 1 d . . .
H8A H 0.5320 0.2062 0.4056 0.055 Uiso 1 1 calc R . .
H8B H 0.6010 0.1836 0.3497 0.055 Uiso 1 1 calc R . .
H8C H 0.4349 0.2103 0.3518 0.055 Uiso 1 1 calc R . .
C9 C 0.5159(3) 0.32425(12) 0.39245(10) 0.0407(6) Uani 1 1 d . . .
H9A H 0.5468 0.3659 0.3830 0.061 Uiso 1 1 calc R . .
H9B H 0.5414 0.3160 0.4301 0.061 Uiso 1 1 calc R . .
H9C H 0.4079 0.3202 0.3876 0.061 Uiso 1 1 calc R . .
C10 C 0.4905(3) 0.29750(13) 0.12259(10) 0.0435(7) Uani 1 1 d . . .
H10A H 0.5350 0.2648 0.1009 0.065 Uiso 1 1 calc R . .
H10B H 0.5470 0.3355 0.1174 0.065 Uiso 1 1 calc R . .
H10C H 0.3869 0.3039 0.1114 0.065 Uiso 1 1 calc R . .
C11 C 0.8846(2) 0.19394(9) 0.28355(9) 0.0225(5) Uani 1 1 d . . .
C12 C 1.0548(2) 0.19765(9) 0.28156(9) 0.0237(5) Uani 1 1 d . . .
H12A H 1.0849 0.2416 0.2779 0.028 Uiso 1 1 calc R . .
C13 C 1.1076(3) 0.16251(10) 0.23181(9) 0.0278(5) Uani 1 1 d . . .
H13A H 1.2175 0.1652 0.2297 0.033 Uiso 1 1 calc R . .
H13B H 1.0809 0.1188 0.2361 0.033 Uiso 1 1 calc R . .
C14 C 1.0423(3) 0.18565(10) 0.17945(9) 0.0269(5) Uani 1 1 d . . .
C15 C 1.0802(3) 0.24331(11) 0.15955(9) 0.0306(5) Uani 1 1 d . . .
H15A H 1.1482 0.2681 0.1791 0.037 Uiso 1 1 calc R . .
C16 C 1.0212(3) 0.26495(10) 0.11221(10) 0.0327(6) Uani 1 1 d . . .
H16A H 1.0496 0.3042 0.0992 0.039 Uiso 1 1 calc R . .
C17 C 0.9206(3) 0.22977(10) 0.08334(9) 0.0297(5) Uani 1 1 d . . .
C18 C 0.8819(3) 0.17215(10) 0.10187(9) 0.0302(5) Uani 1 1 d . . .
H18A H 0.8144 0.1473 0.0821 0.036 Uiso 1 1 calc R . .
C19 C 0.9430(3) 0.15110(10) 0.14982(9) 0.0290(5) Uani 1 1 d . . .
H19A H 0.9156 0.1116 0.1626 0.035 Uiso 1 1 calc R . .
C20 C 0.7568(3) 0.22334(12) 0.00767(10) 0.0412(6) Uani 1 1 d . . .
H20A H 0.7266 0.2476 -0.0236 0.062 Uiso 1 1 calc R . .
H20B H 0.6701 0.2161 0.0308 0.062 Uiso 1 1 calc R . .
H20C H 0.7973 0.1840 -0.0044 0.062 Uiso 1 1 calc R . .
C21 C 1.1237(2) 0.20230(9) 0.37760(9) 0.0233(5) Uani 1 1 d . . .
C22 C 1.2030(2) 0.17599(9) 0.42071(9) 0.0252(5) Uani 1 1 d . . .
C23 C 1.2139(3) 0.20569(11) 0.46928(9) 0.0307(5) Uani 1 1 d . . .
H23A H 1.2696 0.1880 0.4978 0.037 Uiso 1 1 calc R . .
C24 C 1.1428(3) 0.26199(11) 0.47650(10) 0.0347(6) Uani 1 1 d . . .
H24A H 1.1508 0.2828 0.5099 0.042 Uiso 1 1 calc R . .
C25 C 1.0614(3) 0.28734(10) 0.43555(9) 0.0298(5) Uani 1 1 d . . .
H25A H 1.0114 0.3252 0.4409 0.036 Uiso 1 1 calc R . .
C26 C 1.0519(2) 0.25778(10) 0.38604(9) 0.0262(5) Uani 1 1 d . . .
H26A H 0.9957 0.2758 0.3578 0.031 Uiso 1 1 calc R . .
C27 C 1.3474(3) 0.09038(11) 0.45061(10) 0.0395(6) Uani 1 1 d . . .
H27A H 1.3902 0.0521 0.4370 0.059 Uiso 1 1 calc R . .
H27B H 1.2809 0.0814 0.4808 0.059 Uiso 1 1 calc R . .
H27C H 1.4278 0.1175 0.4627 0.059 Uiso 1 1 calc R . .
C28 C 0.6276(2) 0.56404(10) 0.36056(9) 0.0259(5) Uani 1 1 d . . .
H28A H 0.6943 0.5979 0.3481 0.031 Uiso 1 1 calc R . .
C29 C 0.4731(3) 0.57709(11) 0.33735(10) 0.0353(6) Uani 1 1 d . . .
H29A H 0.4027 0.5452 0.3499 0.042 Uiso 1 1 calc R . .
H29B H 0.4375 0.6172 0.3509 0.042 Uiso 1 1 calc R . .
C30 C 0.4744(3) 0.57808(11) 0.27647(10) 0.0370(6) Uani 1 1 d . . .
H30A H 0.5420 0.6109 0.2638 0.044 Uiso 1 1 calc R . .
H30B H 0.3730 0.5874 0.2631 0.044 Uiso 1 1 calc R . .
C31 C 0.5255(3) 0.51681(11) 0.25379(10) 0.0335(6) Uani 1 1 d . . .
H31A H 0.4546 0.4844 0.2662 0.040 Uiso 1 1 calc R . .
C32 C 0.6800(2) 0.50168(11) 0.27577(9) 0.0306(5) Uani 1 1 d . . .
H32A H 0.7080 0.4599 0.2640 0.037 Uiso 1 1 calc R . .
H32B H 0.7531 0.5307 0.2603 0.037 Uiso 1 1 calc R . .
C33 C 0.6892(2) 0.50485(10) 0.33654(9) 0.0244(5) Uani 1 1 d . . .
H33A H 0.6384 0.4686 0.3529 0.029 Uiso 1 1 calc R . .
C34 C 0.6332(3) 0.56435(11) 0.42245(10) 0.0338(6) Uani 1 1 d . . .
H34A H 0.7295 0.5448 0.4331 0.041 Uiso 1 1 calc R . .
C35 C 0.5093(4) 0.52747(16) 0.44878(12) 0.0596(9) Uani 1 1 d . . .
H35A H 0.5083 0.4859 0.4339 0.089 Uiso 1 1 calc R . .
H35B H 0.4132 0.5473 0.4418 0.089 Uiso 1 1 calc R . .
H35C H 0.5265 0.5255 0.4876 0.089 Uiso 1 1 calc R . .
C36 C 0.6369(4) 0.62994(13) 0.44320(12) 0.0627(9) Uani 1 1 d . . .
H36A H 0.6525 0.6297 0.4822 0.094 Uiso 1 1 calc R . .
H36B H 0.5421 0.6501 0.4350 0.094 Uiso 1 1 calc R . .
H36C H 0.7185 0.6522 0.4258 0.094 Uiso 1 1 calc R . .
C37 C 0.5262(4) 0.51704(14) 0.19256(11) 0.0519(8) Uani 1 1 d . . .
H37A H 0.4250 0.5246 0.1793 0.078 Uiso 1 1 calc R . .
H37B H 0.5612 0.4773 0.1794 0.078 Uiso 1 1 calc R . .
H37C H 0.5927 0.5495 0.1796 0.078 Uiso 1 1 calc R . .
C38 C 0.9095(3) 0.45461(10) 0.37233(9) 0.0265(5) Uani 1 1 d . . .
C39 C 1.0795(3) 0.46245(10) 0.37443(9) 0.0263(5) Uani 1 1 d . . .
H39A H 1.1043 0.5064 0.3675 0.032 Uiso 1 1 calc R . .
C40 C 1.1491(3) 0.42313(10) 0.33000(9) 0.0299(5) Uani 1 1 d . . .
H40A H 1.2583 0.4297 0.3302 0.036 Uiso 1 1 calc R . .
H40B H 1.1309 0.3794 0.3384 0.036 Uiso 1 1 calc R . .
C41 C 1.0910(2) 0.43623(10) 0.27453(9) 0.0264(5) Uani 1 1 d . . .
C42 C 1.1146(3) 0.49276(10) 0.24972(10) 0.0288(5) Uani 1 1 d . . .
H42A H 1.1709 0.5231 0.2681 0.035 Uiso 1 1 calc R . .
C43 C 1.0587(3) 0.50592(10) 0.19935(10) 0.0310(5) Uani 1 1 d . . .
H43A H 1.0761 0.5449 0.1835 0.037 Uiso 1 1 calc R . .
C44 C 0.9770(3) 0.46178(10) 0.17218(10) 0.0308(5) Uani 1 1 d . . .
C45 C 0.9539(3) 0.40490(10) 0.19513(10) 0.0334(6) Uani 1 1 d . . .
H45A H 0.9001 0.3743 0.1762 0.040 Uiso 1 1 calc R . .
C46 C 1.0100(3) 0.39281(10) 0.24622(10) 0.0312(5) Uani 1 1 d . . .
H46A H 0.9923 0.3539 0.2621 0.037 Uiso 1 1 calc R . .
C47 C 0.8298(4) 0.43729(13) 0.09494(11) 0.0507(8) Uani 1 1 d . . .
H47A H 0.7953 0.4559 0.0613 0.076 Uiso 1 1 calc R . .
H47B H 0.7438 0.4270 0.1174 0.076 Uiso 1 1 calc R . .
H47C H 0.8864 0.4000 0.0869 0.076 Uiso 1 1 calc R . .
C48 C 1.1312(3) 0.48053(10) 0.47087(9) 0.0266(5) Uani 1 1 d . . .
C49 C 1.2104(2) 0.46105(10) 0.51707(10) 0.0278(5) Uani 1 1 d . . .
C50 C 1.2105(3) 0.49598(11) 0.56310(10) 0.0331(6) Uani 1 1 d . . .
H50A H 1.2659 0.4830 0.5936 0.040 Uiso 1 1 calc R . .
C51 C 1.1295(3) 0.55048(11) 0.56507(10) 0.0372(6) Uani 1 1 d . . .
H51A H 1.1294 0.5745 0.5969 0.045 Uiso 1 1 calc R . .
C52 C 1.0497(3) 0.56932(11) 0.52097(10) 0.0334(6) Uani 1 1 d . . .
H52A H 0.9937 0.6062 0.5226 0.040 Uiso 1 1 calc R . .
C53 C 1.0502(3) 0.53507(10) 0.47411(10) 0.0292(5) Uani 1 1 d . . .
H53A H 0.9948 0.5488 0.4439 0.035 Uiso 1 1 calc R . .
C54 C 1.3661(3) 0.38307(13) 0.55456(11) 0.0436(7) Uani 1 1 d . . .
H54A H 1.4076 0.3429 0.5451 0.065 Uiso 1 1 calc R . .
H54B H 1.3008 0.3788 0.5859 0.065 Uiso 1 1 calc R . .
H54C H 1.4474 0.4114 0.5631 0.065 Uiso 1 1 calc R . .
N1 N 1.1249(2) 0.17241(8) 0.32849(7) 0.0298(5) Uani 1 1 d . . .
H1B H 1.1701 0.1367 0.3260 0.036 Uiso 1 1 calc R . .
N2 N 1.1410(2) 0.44490(8) 0.42550(8) 0.0327(5) Uani 1 1 d . . .
H2C H 1.1873 0.4095 0.4278 0.039 Uiso 1 1 calc R . .
O1 O 0.82291(16) 0.24820(6) 0.27195(6) 0.0246(3) Uani 1 1 d . . .
O2 O 0.81763(18) 0.14742(7) 0.29213(7) 0.0344(4) Uani 1 1 d . . .
O3 O 1.26526(18) 0.11970(7) 0.40889(6) 0.0301(4) Uani 1 1 d . . .
O4 O 0.8678(2) 0.25582(8) 0.03712(7) 0.0403(4) Uani 1 1 d . . .
O5 O 0.84841(16) 0.50415(6) 0.34977(6) 0.0266(4) Uani 1 1 d . . .
O6 O 0.8436(2) 0.41034(8) 0.38704(9) 0.0505(5) Uani 1 1 d . . .
O7 O 1.28242(19) 0.40639(7) 0.51030(7) 0.0357(4) Uani 1 1 d . . .
O8 O 0.9226(2) 0.47942(8) 0.12268(7) 0.0409(4) Uani 1 1 d . . .

loop_
_atom_site_aniso_label
_atom_site_aniso_U_11
_atom_site_aniso_U_22
_atom_site_aniso_U_33
_atom_site_aniso_U_23
_atom_site_aniso_U_13
_atom_site_aniso_U_12
C1 0.0205(11) 0.0252(11) 0.0314(13) -0.0008(10) 0.0020(10) 0.0002(9)
C2 0.0218(11) 0.0363(12) 0.0369(14) -0.0062(11) 0.0002(11) 0.0051(10)
C3 0.0254(12) 0.0312(12) 0.0373(14) -0.0018(11) -0.0079(11) 0.0039(10)
C4 0.0254(12) 0.0297(11) 0.0271(12) 0.0012(10) -0.0031(10) -0.0007(10)
C5 0.0236(12) 0.0295(11) 0.0297(13) -0.0002(10) 0.0006(10) 0.0042(9)
C6 0.0164(10) 0.0202(10) 0.0335(13) 0.0001(9) -0.0027(9) 0.0008(8)
C7 0.0211(12) 0.0397(13) 0.0281(13) -0.0009(11) 0.0009(10) -0.0002(10)
C8 0.0351(14) 0.0439(14) 0.0303(14) 0.0054(11) 0.0064(12) 0.0014(11)
C9 0.0395(15) 0.0517(15) 0.0309(14) -0.0078(12) 0.0028(12) 0.0006(13)
C10 0.0418(16) 0.0567(16) 0.0320(14) 0.0035(13) -0.0087(13) 0.0072(14)
C11 0.0244(11) 0.0212(10) 0.0220(12) -0.0021(9) -0.0026(10) 0.0031(9)
C12 0.0204(11) 0.0240(10) 0.0267(12) -0.0014(9) -0.0045(10) 0.0029(9)
C13 0.0234(12) 0.0316(12) 0.0283(13) -0.0045(10) 0.0018(10) 0.0081(9)
C14 0.0238(12) 0.0303(11) 0.0267(12) -0.0066(10) 0.0037(10) 0.0074(9)
C15 0.0271(12) 0.0352(12) 0.0295(13) -0.0037(11) 0.0024(10) -0.0023(10)
C16 0.0332(13) 0.0301(12) 0.0346(14) 0.0047(10) 0.0073(12) -0.0039(10)
C17 0.0300(13) 0.0354(12) 0.0238(12) 0.0015(10) 0.0058(10) 0.0046(10)
C18 0.0331(13) 0.0308(11) 0.0266(13) -0.0067(10) -0.0020(11) -0.0002(10)
C19 0.0370(14) 0.0217(10) 0.0282(13) -0.0016(10) 0.0028(11) 0.0018(10)
C20 0.0420(15) 0.0525(15) 0.0291(14) 0.0012(12) -0.0062(12) 0.0053(13)
C21 0.0190(11) 0.0258(10) 0.0251(12) -0.0016(9) 0.0004(9) -0.0039(9)
C22 0.0192(11) 0.0261(11) 0.0304(13) 0.0030(10) 0.0022(10) -0.0014(9)
C23 0.0290(13) 0.0398(13) 0.0232(13) 0.0035(10) -0.0017(11) -0.0011(10)
C24 0.0384(14) 0.0394(13) 0.0262(13) -0.0054(11) 0.0051(11) -0.0047(11)
C25 0.0318(13) 0.0284(11) 0.0291(13) -0.0027(10) 0.0083(11) 0.0003(10)
C26 0.0222(11) 0.0275(11) 0.0290(13) 0.0033(10) 0.0005(10) -0.0020(9)
C27 0.0411(16) 0.0357(13) 0.0418(16) 0.0111(12) -0.0086(13) 0.0094(12)
C28 0.0206(11) 0.0255(10) 0.0316(13) 0.0018(10) 0.0020(10) -0.0005(9)
C29 0.0227(12) 0.0308(12) 0.0524(17) -0.0012(12) -0.0004(12) 0.0011(10)
C30 0.0224(12) 0.0348(13) 0.0539(17) 0.0137(12) -0.0121(12) -0.0029(10)
C31 0.0266(13) 0.0382(13) 0.0357(14) 0.0079(11) -0.0074(11) -0.0074(10)
C32 0.0247(12) 0.0329(12) 0.0341(14) -0.0008(11) 0.0000(11) -0.0010(10)
C33 0.0160(10) 0.0251(10) 0.0322(13) 0.0036(10) -0.0020(9) 0.0002(9)
C34 0.0295(13) 0.0383(13) 0.0335(14) -0.0043(11) 0.0044(11) -0.0018(11)
C35 0.054(2) 0.083(2) 0.0413(18) -0.0022(16) 0.0112(15) -0.0220(17)
C36 0.087(3) 0.0535(17) 0.0472(19) -0.0177(15) 0.0131(19) -0.0031(18)
C37 0.0487(17) 0.0676(19) 0.0393(17) 0.0076(15) -0.0135(14) -0.0118(15)
C38 0.0268(12) 0.0258(11) 0.0270(13) 0.0006(10) 0.0004(10) 0.0034(9)
C39 0.0270(12) 0.0221(10) 0.0299(13) 0.0012(10) -0.0035(10) 0.0045(9)
C40 0.0253(12) 0.0266(11) 0.0378(14) -0.0007(10) 0.0010(11) 0.0039(10)
C41 0.0206(11) 0.0256(10) 0.0331(13) -0.0030(10) 0.0080(10) 0.0043(9)
C42 0.0260(12) 0.0269(11) 0.0336(13) -0.0069(10) 0.0079(11) -0.0032(9)
C43 0.0325(13) 0.0248(11) 0.0358(14) -0.0001(10) 0.0116(11) -0.0024(10)
C44 0.0324(13) 0.0302(12) 0.0299(13) -0.0021(10) 0.0097(11) 0.0018(10)
C45 0.0353(14) 0.0302(12) 0.0348(14) -0.0086(10) 0.0047(12) -0.0043(10)
C46 0.0336(13) 0.0223(10) 0.0376(14) -0.0012(10) 0.0060(12) 0.0004(9)
C47 0.0596(19) 0.0540(16) 0.0386(16) -0.0067(14) -0.0106(15) -0.0003(15)
C48 0.0211(11) 0.0265(11) 0.0321(13) 0.0036(10) 0.0026(10) -0.0014(9)
C49 0.0188(11) 0.0303(11) 0.0342(14) 0.0065(10) 0.0012(10) -0.0004(9)
C50 0.0290(13) 0.0419(13) 0.0284(14) 0.0062(11) -0.0021(11) -0.0031(11)
C51 0.0439(15) 0.0380(13) 0.0298(14) -0.0036(11) 0.0049(12) -0.0011(12)
C52 0.0321(13) 0.0318(12) 0.0363(14) 0.0015(11) 0.0069(12) 0.0026(10)
C53 0.0250(12) 0.0296(11) 0.0330(13) 0.0041(10) 0.0021(11) -0.0002(9)
C54 0.0378(15) 0.0467(14) 0.0462(17) 0.0096(13) -0.0133(13) 0.0066(13)
N1 0.0339(11) 0.0263(9) 0.0292(11) -0.0047(8) -0.0091(9) 0.0129(9)
N2 0.0352(12) 0.0274(9) 0.0356(12) -0.0025(9) -0.0105(10) 0.0117(9)
O1 0.0172(7) 0.0230(7) 0.0336(9) 0.0011(7) -0.0017(7) 0.0012(6)
O2 0.0263(9) 0.0244(8) 0.0526(11) 0.0060(7) -0.0021(8) 0.0002(7)
O3 0.0284(9) 0.0307(8) 0.0313(9) 0.0025(7) -0.0052(7) 0.0036(7)
O4 0.0461(11) 0.0457(10) 0.0291(9) 0.0098(8) -0.0048(9) -0.0019(9)
O5 0.0201(8) 0.0257(7) 0.0341(9) 0.0045(7) -0.0014(7) 0.0013(6)
O6 0.0285(10) 0.0410(10) 0.0819(15) 0.0311(10) -0.0036(10) 0.0000(8)
O7 0.0324(9) 0.0374(9) 0.0372(10) 0.0061(8) -0.0093(8) 0.0072(7)
O8 0.0462(11) 0.0448(10) 0.0318(10) 0.0019(8) 0.0012(9) -0.0013(9)

loop_
_atom_type_symbol
_atom_type_description
_atom_type_scat_dispersion_real
_atom_type_scat_dispersion_imag
_atom_type_scat_source
C C 0.0033 0.0016 'International Tables Vol C Tables 4.2.6.8 and 6.1.1.4'
H H 0.0000 0.0000 'International Tables Vol C Tables 4.2.6.8 and 6.1.1.4'
N N 0.0061 0.0033 'International Tables Vol C Tables 4.2.6.8 and 6.1.1.4'
O O 0.0106 0.0060 'International Tables Vol C Tables 4.2.6.8 and 6.1.1.4'

loop_
_geom_angle_atom_site_label_1
_geom_angle_atom_site_label_2
_geom_angle_atom_site_label_3
_geom_angle
_geom_angle_site_symmetry_1
_geom_angle_site_symmetry_3
_geom_angle_publ_flag
C6 C1 C7 113.47(18) . . ?
C6 C1 C2 108.27(18) . . ?
C7 C1 C2 113.01(19) . . ?
C6 C1 H1A 107.2 . . ?
C7 C1 H1A 107.2 . . ?
C2 C1 H1A 107.2 . . ?
C3 C2 C1 112.2(2) . . ?
C3 C2 H2A 109.2 . . ?
C1 C2 H2A 109.2 . . ?
C3 C2 H2B 109.2 . . ?
C1 C2 H2B 109.2 . . ?
H2A C2 H2B 107.9 . . ?
C2 C3 C4 111.16(18) . . ?
C2 C3 H3A 109.4 . . ?
C4 C3 H3A 109.4 . . ?
C2 C3 H3B 109.4 . . ?
C4 C3 H3B 109.4 . . ?
H3A C3 H3B 108.0 . . ?
C5 C4 C10 111.0(2) . . ?
C5 C4 C3 108.37(19) . . ?
C10 C4 C3 112.4(2) . . ?
C5 C4 H4A 108.3 . . ?
C10 C4 H4A 108.3 . . ?
C3 C4 H4A 108.3 . . ?
C6 C5 C4 112.57(19) . . ?
C6 C5 H5A 109.1 . . ?
C4 C5 H5A 109.1 . . ?
C6 C5 H5B 109.1 . . ?
C4 C5 H5B 109.1 . . ?
H5A C5 H5B 107.8 . . ?
O1 C6 C5 105.39(17) . . ?
O1 C6 C1 108.67(17) . . ?
C5 C6 C1 113.91(17) . . ?
O1 C6 H6A 109.6 . . ?
C5 C6 H6A 109.6 . . ?
C1 C6 H6A 109.6 . . ?
C9 C7 C8 109.7(2) . . ?
C9 C7 C1 112.22(19) . . ?
C8 C7 C1 113.1(2) . . ?
C9 C7 H7A 107.2 . . ?
C8 C7 H7A 107.2 . . ?
C1 C7 H7A 107.2 . . ?
C7 C8 H8A 109.5 . . ?
C7 C8 H8B 109.5 . . ?
H8A C8 H8B 109.5 . . ?
C7 C8 H8C 109.5 . . ?
H8A C8 H8C 109.5 . . ?
H8B C8 H8C 109.5 . . ?
C7 C9 H9A 109.5 . . ?
C7 C9 H9B 109.5 . . ?
H9A C9 H9B 109.5 . . ?
C7 C9 H9C 109.5 . . ?
H9A C9 H9C 109.5 . . ?
H9B C9 H9C 109.5 . . ?
C4 C10 H10A 109.5 . . ?
C4 C10 H10B 109.5 . . ?
H10A C10 H10B 109.5 . . ?
C4 C10 H10C 109.5 . . ?
H10A C10 H10C 109.5 . . ?
H10B C10 H10C 109.5 . . ?
O2 C11 O1 125.5(2) . . ?
O2 C11 C12 123.41(19) . . ?
O1 C11 C12 111.03(18) . . ?
N1 C12 C11 113.0(2) . . ?
N1 C12 C13 109.29(17) . . ?
C11 C12 C13 107.95(18) . . ?
N1 C12 H12A 108.9 . . ?
C11 C12 H12A 108.9 . . ?
C13 C12 H12A 108.9 . . ?
C14 C13 C12 114.15(17) . . ?
C14 C13 H13A 108.7 . . ?
C12 C13 H13A 108.7 . . ?
C14 C13 H13B 108.7 . . ?
C12 C13 H13B 108.7 . . ?
H13A C13 H13B 107.6 . . ?
C19 C14 C15 117.4(2) . . ?
C19 C14 C13 121.8(2) . . ?
C15 C14 C13 120.8(2) . . ?
C16 C15 C14 121.3(2) . . ?
C16 C15 H15A 119.3 . . ?
C14 C15 H15A 119.3 . . ?
C15 C16 C17 120.3(2) . . ?
C15 C16 H16A 119.8 . . ?
C17 C16 H16A 119.8 . . ?
O4 C17 C18 124.8(2) . . ?
O4 C17 C16 115.6(2) . . ?
C18 C17 C16 119.6(2) . . ?
C17 C18 C19 119.1(2) . . ?
C17 C18 H18A 120.4 . . ?
C19 C18 H18A 120.4 . . ?
C14 C19 C18 122.2(2) . . ?
C14 C19 H19A 118.9 . . ?
C18 C19 H19A 118.9 . . ?
O4 C20 H20A 109.5 . . ?
O4 C20 H20B 109.5 . . ?
H20A C20 H20B 109.5 . . ?
O4 C20 H20C 109.5 . . ?
H20A C20 H20C 109.5 . . ?
H20B C20 H20C 109.5 . . ?
N1 C21 C26 123.2(2) . . ?
N1 C21 C22 118.43(19) . . ?
C26 C21 C22 118.3(2) . . ?
C23 C22 O3 125.3(2) . . ?
C23 C22 C21 120.9(2) . . ?
O3 C22 C21 113.84(19) . . ?
C22 C23 C24 119.7(2) . . ?
C22 C23 H23A 120.2 . . ?
C24 C23 H23A 120.2 . . ?
C25 C24 C23 120.2(2) . . ?
C25 C24 H24A 119.9 . . ?
C23 C24 H24A 119.9 . . ?
C24 C25 C26 120.2(2) . . ?
C24 C25 H25A 119.9 . . ?
C26 C25 H25A 119.9 . . ?
C21 C26 C25 120.6(2) . . ?
C21 C26 H26A 119.7 . . ?
C25 C26 H26A 119.7 . . ?
O3 C27 H27A 109.5 . . ?
O3 C27 H27B 109.5 . . ?
H27A C27 H27B 109.5 . . ?
O3 C27 H27C 109.5 . . ?
H27A C27 H27C 109.5 . . ?
H27B C27 H27C 109.5 . . ?
C33 C28 C29 109.75(19) . . ?
C33 C28 C34 112.55(19) . . ?
C29 C28 C34 114.0(2) . . ?
C33 C28 H28A 106.7 . . ?
C29 C28 H28A 106.7 . . ?
C34 C28 H28A 106.7 . . ?
C30 C29 C28 112.0(2) . . ?
C30 C29 H29A 109.2 . . ?
C28 C29 H29A 109.2 . . ?
C30 C29 H29B 109.2 . . ?
C28 C29 H29B 109.2 . . ?
H29A C29 H29B 107.9 . . ?
C29 C30 C31 111.1(2) . . ?
C29 C30 H30A 109.4 . . ?
C31 C30 H30A 109.4 . . ?
C29 C30 H30B 109.4 . . ?
C31 C30 H30B 109.4 . . ?
H30A C30 H30B 108.0 . . ?
C30 C31 C37 111.7(2) . . ?
C30 C31 C32 109.3(2) . . ?
C37 C31 C32 110.9(2) . . ?
C30 C31 H31A 108.3 . . ?
C37 C31 H31A 108.3 . . ?
C32 C31 H31A 108.3 . . ?
C33 C32 C31 113.4(2) . . ?
C33 C32 H32A 108.9 . . ?
C31 C32 H32A 108.9 . . ?
C33 C32 H32B 108.9 . . ?
C31 C32 H32B 108.9 . . ?
H32A C32 H32B 107.7 . . ?
O5 C33 C32 106.09(18) . . ?
O5 C33 C28 105.88(17) . . ?
C32 C33 C28 114.16(18) . . ?
O5 C33 H33A 110.2 . . ?
C32 C33 H33A 110.2 . . ?
C28 C33 H33A 110.2 . . ?
C35 C34 C36 111.5(2) . . ?
C35 C34 C28 113.9(2) . . ?
C36 C34 C28 110.1(2) . . ?
C35 C34 H34A 107.0 . . ?
C36 C34 H34A 107.0 . . ?
C28 C34 H34A 107.0 . . ?
C34 C35 H35A 109.5 . . ?
C34 C35 H35B 109.5 . . ?
H35A C35 H35B 109.5 . . ?
C34 C35 H35C 109.5 . . ?
H35A C35 H35C 109.5 . . ?
H35B C35 H35C 109.5 . . ?
C34 C36 H36A 109.5 . . ?
C34 C36 H36B 109.5 . . ?
H36A C36 H36B 109.5 . . ?
C34 C36 H36C 109.5 . . ?
H36A C36 H36C 109.5 . . ?
H36B C36 H36C 109.5 . . ?
C31 C37 H37A 109.5 . . ?
C31 C37 H37B 109.5 . . ?
H37A C37 H37B 109.5 . . ?
C31 C37 H37C 109.5 . . ?
H37A C37 H37C 109.5 . . ?
H37B C37 H37C 109.5 . . ?
O6 C38 O5 125.6(2) . . ?
O6 C38 C39 124.9(2) . . ?
O5 C38 C39 109.37(19) . . ?
N2 C39 C40 109.40(17) . . ?
N2 C39 C38 112.4(2) . . ?
C40 C39 C38 108.55(19) . . ?
N2 C39 H39A 108.8 . . ?
C40 C39 H39A 108.8 . . ?
C38 C39 H39A 108.8 . . ?
C41 C40 C39 114.50(18) . . ?
C41 C40 H40A 108.6 . . ?
C39 C40 H40A 108.6 . . ?
C41 C40 H40B 108.6 . . ?
C39 C40 H40B 108.6 . . ?
H40A C40 H40B 107.6 . . ?
C46 C41 C42 117.3(2) . . ?
C46 C41 C40 121.2(2) . . ?
C42 C41 C40 121.4(2) . . ?
C43 C42 C41 122.0(2) . . ?
C43 C42 H42A 119.0 . . ?
C41 C42 H42A 119.0 . . ?
C42 C43 C44 119.4(2) . . ?
C42 C43 H43A 120.3 . . ?
C44 C43 H43A 120.3 . . ?
O8 C44 C45 124.5(2) . . ?
O8 C44 C43 115.4(2) . . ?
C45 C44 C43 120.1(2) . . ?
C44 C45 C46 119.5(2) . . ?
C44 C45 H45A 120.2 . . ?
C46 C45 H45A 120.2 . . ?
C41 C46 C45 121.6(2) . . ?
C41 C46 H46A 119.2 . . ?
C45 C46 H46A 119.2 . . ?
O8 C47 H47A 109.5 . . ?
O8 C47 H47B 109.5 . . ?
H47A C47 H47B 109.5 . . ?
O8 C47 H47C 109.5 . . ?
H47A C47 H47C 109.5 . . ?
H47B C47 H47C 109.5 . . ?
N2 C48 C53 124.2(2) . . ?
N2 C48 C49 117.73(19) . . ?
C53 C48 C49 118.0(2) . . ?
O7 C49 C50 125.8(2) . . ?
O7 C49 C48 113.5(2) . . ?
C50 C49 C48 120.7(2) . . ?
C49 C50 C51 120.1(2) . . ?
C49 C50 H50A 120.0 . . ?
C51 C50 H50A 120.0 . . ?
C52 C51 C50 119.9(2) . . ?
C52 C51 H51A 120.0 . . ?
C50 C51 H51A 120.0 . . ?
C51 C52 C53 120.7(2) . . ?
C51 C52 H52A 119.7 . . ?
C53 C52 H52A 119.7 . . ?
C52 C53 C48 120.6(2) . . ?
C52 C53 H53A 119.7 . . ?
C48 C53 H53A 119.7 . . ?
O7 C54 H54A 109.5 . . ?
O7 C54 H54B 109.5 . . ?
H54A C54 H54B 109.5 . . ?
O7 C54 H54C 109.5 . . ?
H54A C54 H54C 109.5 . . ?
H54B C54 H54C 109.5 . . ?
C21 N1 C12 122.25(18) . . ?
C21 N1 H1B 118.9 . . ?
C12 N1 H1B 118.9 . . ?
C48 N2 C39 123.47(18) . . ?
C48 N2 H2C 118.3 . . ?
C39 N2 H2C 118.3 . . ?
C11 O1 C6 118.97(16) . . ?
C22 O3 C27 116.96(18) . . ?
C17 O4 C20 117.90(19) . . ?
C38 O5 C33 120.17(17) . . ?
C49 O7 C54 117.70(19) . . ?
C44 O8 C47 117.46(19) . . ?

loop_
_geom_bond_atom_site_label_1
_geom_bond_atom_site_label_2
_geom_bond_distance
_geom_bond_site_symmetry_2
_geom_bond_publ_flag
C1 C6 1.520(3) . ?
C1 C7 1.538(3) . ?
C1 C2 1.541(3) . ?
C1 H1A 1.0000 . ?
C2 C3 1.521(3) . ?
C2 H2A 0.9900 . ?
C2 H2B 0.9900 . ?
C3 C4 1.528(3) . ?
C3 H3A 0.9900 . ?
C3 H3B 0.9900 . ?
C4 C5 1.521(3) . ?
C4 C10 1.527(3) . ?
C4 H4A 1.0000 . ?
C5 C6 1.519(3) . ?
C5 H5A 0.9900 . ?
C5 H5B 0.9900 . ?
C6 O1 1.472(2) . ?
C6 H6A 1.0000 . ?
C7 C9 1.523(3) . ?
C7 C8 1.533(3) . ?
C7 H7A 1.0000 . ?
C8 H8A 0.9800 . ?
C8 H8B 0.9800 . ?
C8 H8C 0.9800 . ?
C9 H9A 0.9800 . ?
C9 H9B 0.9800 . ?
C9 H9C 0.9800 . ?
C10 H10A 0.9800 . ?
C10 H10B 0.9800 . ?
C10 H10C 0.9800 . ?
C11 O2 1.199(2) . ?
C11 O1 1.338(2) . ?
C11 C12 1.531(3) . ?
C12 N1 1.437(3) . ?
C12 C13 1.531(3) . ?
C12 H12A 1.0000 . ?
C13 C14 1.515(3) . ?
C13 H13A 0.9900 . ?
C13 H13B 0.9900 . ?
C14 C19 1.380(3) . ?
C14 C15 1.394(3) . ?
C15 C16 1.375(3) . ?
C15 H15A 0.9500 . ?
C16 C17 1.386(3) . ?
C16 H16A 0.9500 . ?
C17 O4 1.368(3) . ?
C17 C18 1.383(3) . ?
C18 C19 1.392(3) . ?
C18 H18A 0.9500 . ?
C19 H19A 0.9500 . ?
C20 O4 1.426(3) . ?
C20 H20A 0.9800 . ?
C20 H20B 0.9800 . ?
C20 H20C 0.9800 . ?
C21 N1 1.385(3) . ?
C21 C26 1.388(3) . ?
C21 C22 1.410(3) . ?
C22 C23 1.375(3) . ?
C22 O3 1.381(3) . ?
C23 C24 1.396(3) . ?
C23 H23A 0.9500 . ?
C24 C25 1.370(3) . ?
C24 H24A 0.9500 . ?
C25 C26 1.393(3) . ?
C25 H25A 0.9500 . ?
C26 H26A 0.9500 . ?
C27 O3 1.425(3) . ?
C27 H27A 0.9800 . ?
C27 H27B 0.9800 . ?
C27 H27C 0.9800 . ?
C28 C33 1.527(3) . ?
C28 C29 1.529(3) . ?
C28 C34 1.541(3) . ?
C28 H28A 1.0000 . ?
C29 C30 1.516(4) . ?
C29 H29A 0.9900 . ?
C29 H29B 0.9900 . ?
C30 C31 1.522(3) . ?
C30 H30A 0.9900 . ?
C30 H30B 0.9900 . ?
C31 C37 1.524(4) . ?
C31 C32 1.526(3) . ?
C31 H31A 1.0000 . ?
C32 C33 1.516(3) . ?
C32 H32A 0.9900 . ?
C32 H32B 0.9900 . ?
C33 O5 1.466(3) . ?
C33 H33A 1.0000 . ?
C34 C35 1.521(4) . ?
C34 C36 1.522(4) . ?
C34 H34A 1.0000 . ?
C35 H35A 0.9800 . ?
C35 H35B 0.9800 . ?
C35 H35C 0.9800 . ?
C36 H36A 0.9800 . ?
C36 H36B 0.9800 . ?
C36 H36C 0.9800 . ?
C37 H37A 0.9800 . ?
C37 H37B 0.9800 . ?
C37 H37C 0.9800 . ?
C38 O6 1.190(3) . ?
C38 O5 1.336(3) . ?
C38 C39 1.536(3) . ?
C39 N2 1.438(3) . ?
C39 C40 1.533(3) . ?
C39 H39A 1.0000 . ?
C40 C41 1.504(3) . ?
C40 H40A 0.9900 . ?
C40 H40B 0.9900 . ?
C41 C46 1.387(3) . ?
C41 C42 1.396(3) . ?
C42 C43 1.381(3) . ?
C42 H42A 0.9500 . ?
C43 C44 1.387(3) . ?
C43 H43A 0.9500 . ?
C44 O8 1.380(3) . ?
C44 C45 1.382(3) . ?
C45 C46 1.393(4) . ?
C45 H45A 0.9500 . ?
C46 H46A 0.9500 . ?
C47 O8 1.420(3) . ?
C47 H47A 0.9800 . ?
C47 H47B 0.9800 . ?
C47 H47C 0.9800 . ?
C48 N2 1.374(3) . ?
C48 C53 1.397(3) . ?
C48 C49 1.417(3) . ?
C49 O7 1.367(3) . ?
C49 C50 1.376(3) . ?
C50 C51 1.395(3) . ?
C50 H50A 0.9500 . ?
C51 C52 1.373(4) . ?
C51 H51A 0.9500 . ?
C52 C53 1.385(3) . ?
C52 H52A 0.9500 . ?
C53 H53A 0.9500 . ?
C54 O7 1.427(3) . ?
C54 H54A 0.9800 . ?
C54 H54B 0.9800 . ?
C54 H54C 0.9800 . ?
N1 H1B 0.8800 . ?
N2 H2C 0.8800 . ?

loop_
_geom_torsion_atom_site_label_1
_geom_torsion_atom_site_label_2
_geom_torsion_atom_site_label_3
_geom_torsion_atom_site_label_4
_geom_torsion
_geom_torsion_site_symmetry_1
_geom_torsion_site_symmetry_2
_geom_torsion_site_symmetry_3
_geom_torsion_site_symmetry_4
_geom_torsion_publ_flag
C6 C1 C2 C3 -54.7(2) . . . . ?
C7 C1 C2 C3 178.72(18) . . . . ?
C1 C2 C3 C4 59.6(3) . . . . ?
C2 C3 C4 C5 -57.7(2) . . . . ?
C2 C3 C4 C10 179.2(2) . . . . ?
C10 C4 C5 C6 179.10(19) . . . . ?
C3 C4 C5 C6 55.2(2) . . . . ?
C4 C5 C6 O1 -174.01(17) . . . . ?
C4 C5 C6 C1 -55.0(2) . . . . ?
C7 C1 C6 O1 -64.2(2) . . . . ?
C2 C1 C6 O1 169.48(17) . . . . ?
C7 C1 C6 C5 178.65(19) . . . . ?
C2 C1 C6 C5 52.3(2) . . . . ?
C6 C1 C7 C9 -177.60(19) . . . . ?
C2 C1 C7 C9 -53.8(3) . . . . ?
C6 C1 C7 C8 -52.8(3) . . . . ?
C2 C1 C7 C8 70.9(2) . . . . ?
O2 C11 C12 N1 -52.8(3) . . . . ?
O1 C11 C12 N1 130.28(19) . . . . ?
O2 C11 C12 C13 68.2(3) . . . . ?
O1 C11 C12 C13 -108.77(19) . . . . ?
N1 C12 C13 C14 -179.28(19) . . . . ?
C11 C12 C13 C14 57.5(2) . . . . ?
C12 C13 C14 C19 -112.0(2) . . . . ?
C12 C13 C14 C15 67.6(3) . . . . ?
C19 C14 C15 C16 0.0(3) . . . . ?
C13 C14 C15 C16 -179.7(2) . . . . ?
C14 C15 C16 C17 0.7(4) . . . . ?
C15 C16 C17 O4 179.4(2) . . . . ?
C15 C16 C17 C18 -1.3(3) . . . . ?
O4 C17 C18 C19 -179.6(2) . . . . ?
C16 C17 C18 C19 1.1(3) . . . . ?
C15 C14 C19 C18 -0.1(3) . . . . ?
C13 C14 C19 C18 179.6(2) . . . . ?
C17 C18 C19 C14 -0.5(4) . . . . ?
N1 C21 C22 C23 175.6(2) . . . . ?
C26 C21 C22 C23 -2.5(3) . . . . ?
N1 C21 C22 O3 -4.3(3) . . . . ?
C26 C21 C22 O3 177.47(18) . . . . ?
O3 C22 C23 C24 -178.5(2) . . . . ?
C21 C22 C23 C24 1.5(3) . . . . ?
C22 C23 C24 C25 0.5(3) . . . . ?
C23 C24 C25 C26 -1.4(4) . . . . ?
N1 C21 C26 C25 -176.5(2) . . . . ?
C22 C21 C26 C25 1.6(3) . . . . ?
C24 C25 C26 C21 0.3(3) . . . . ?
C33 C28 C29 C30 -54.4(2) . . . . ?
C34 C28 C29 C30 178.38(19) . . . . ?
C28 C29 C30 C31 60.1(3) . . . . ?
C29 C30 C31 C37 179.6(2) . . . . ?
C29 C30 C31 C32 -57.4(3) . . . . ?
C30 C31 C32 C33 52.7(3) . . . . ?
C37 C31 C32 C33 176.2(2) . . . . ?
C31 C32 C33 O5 -166.56(18) . . . . ?
C31 C32 C33 C28 -50.4(3) . . . . ?
C29 C28 C33 O5 165.92(18) . . . . ?
C34 C28 C33 O5 -66.0(2) . . . . ?
C29 C28 C33 C32 49.6(2) . . . . ?
C34 C28 C33 C32 177.64(19) . . . . ?
C33 C28 C34 C35 -78.4(3) . . . . ?
C29 C28 C34 C35 47.4(3) . . . . ?
C33 C28 C34 C36 155.4(2) . . . . ?
C29 C28 C34 C36 -78.8(3) . . . . ?
O6 C38 C39 N2 -47.0(3) . . . . ?
O5 C38 C39 N2 135.14(19) . . . . ?
O6 C38 C39 C40 74.2(3) . . . . ?
O5 C38 C39 C40 -103.7(2) . . . . ?
N2 C39 C40 C41 178.70(19) . . . . ?
C38 C39 C40 C41 55.7(2) . . . . ?
C39 C40 C41 C46 -114.3(2) . . . . ?
C39 C40 C41 C42 64.8(3) . . . . ?
C46 C41 C42 C43 0.8(3) . . . . ?
C40 C41 C42 C43 -178.4(2) . . . . ?
C41 C42 C43 C44 -0.3(3) . . . . ?
C42 C43 C44 O8 178.5(2) . . . . ?
C42 C43 C44 C45 -0.9(4) . . . . ?
O8 C44 C45 C46 -177.8(2) . . . . ?
C43 C44 C45 C46 1.6(4) . . . . ?
C42 C41 C46 C45 -0.1(3) . . . . ?
C40 C41 C46 C45 179.0(2) . . . . ?
C44 C45 C46 C41 -1.1(4) . . . . ?
N2 C48 C49 O7 -2.7(3) . . . . ?
C53 C48 C49 O7 178.22(19) . . . . ?
N2 C48 C49 C50 177.2(2) . . . . ?
C53 C48 C49 C50 -1.9(3) . . . . ?
O7 C49 C50 C51 -178.6(2) . . . . ?
C48 C49 C50 C51 1.5(3) . . . . ?
C49 C50 C51 C52 -0.1(4) . . . . ?
C50 C51 C52 C53 -0.8(4) . . . . ?
C51 C52 C53 C48 0.3(4) . . . . ?
N2 C48 C53 C52 -178.0(2) . . . . ?
C49 C48 C53 C52 1.0(3) . . . . ?
C26 C21 N1 C12 1.9(3) . . . . ?
C22 C21 N1 C12 -176.2(2) . . . . ?
C11 C12 N1 C21 -73.6(3) . . . . ?
C13 C12 N1 C21 166.2(2) . . . . ?
C53 C48 N2 C39 5.7(4) . . . . ?
C49 C48 N2 C39 -173.3(2) . . . . ?
C40 C39 N2 C48 163.0(2) . . . . ?
C38 C39 N2 C48 -76.3(3) . . . . ?
O2 C11 O1 C6 -11.0(3) . . . . ?
C12 C11 O1 C6 165.92(18) . . . . ?
C5 C6 O1 C11 -112.3(2) . . . . ?
C1 C6 O1 C11 125.24(19) . . . . ?
C23 C22 O3 C27 -0.1(3) . . . . ?
C21 C22 O3 C27 179.9(2) . . . . ?
C18 C17 O4 C20 4.7(3) . . . . ?
C16 C17 O4 C20 -176.0(2) . . . . ?
O6 C38 O5 C33 -5.9(4) . . . . ?
C39 C38 O5 C33 171.95(18) . . . . ?
C32 C33 O5 C38 -108.7(2) . . . . ?
C28 C33 O5 C38 129.69(19) . . . . ?
C50 C49 O7 C54 -0.2(3) . . . . ?
C48 C49 O7 C54 179.6(2) . . . . ?
C45 C44 O8 C47 3.6(3) . . . . ?
C43 C44 O8 C47 -175.8(2) . . . . ?
